data_4346784
loop_
_publ_author_name
'Casarrubios, Luis'
'Esteruelas, Miguel A.'
'Larramona, Carmen'
'Muntaner, Jaime G.'
'O\~nate, Enrique'
'Sierra, Miguel A.'

_publ_section_title
;
 2-Azetidinones as Precursors of Pincer Ligands: Preparation, Structure,
 and Spectroscopic Properties of CC'N-Osmium Complexes.
;
_journal_issue 22
_journal_name_full 'Inorganic chemistry'
_journal_page_first 10998
_journal_page_last 11006
_journal_paper_doi 10.1021/acs.inorgchem.5b02138
_journal_volume 54
_journal_year 2015
_chemical_formula_sum 'C35 H62 B F4 N O2 Os P2'
_chemical_formula_weight 867.81
_space_group_IT_number 11
_space_group_name_Hall '-P 2yb'
_space_group_name_H-M_alt 'P 1 21/m 1'
_symmetry_cell_setting monoclinic
_symmetry_space_group_name_H-M 'P 1 21/m 1'
_atom_sites_solution_hydrogens geom
_atom_sites_solution_primary direct
_atom_sites_solution_secondary difmap
_audit_creation_method SHELXL-97
_cell_angle_alpha 90.00
_cell_angle_beta 104.647(2)
_cell_angle_gamma 90.00
_cell_formula_units_Z 2
_cell_length_a 8.6959(12)
_cell_length_b 12.9629(17)
_cell_length_c 17.039(2)
_cell_measurement_reflns_used 6120
_cell_measurement_temperature 100(2)
_cell_measurement_theta_max 28
_cell_measurement_theta_min 2
_cell_volume 1858.3(4)
_computing_cell_refinement 'SAINT+ v. 7.56a (Bruker AXS, 2008)'
_computing_data_collection 'apex2 v. 7.0 (Bruker AXS, 2009)'
_computing_data_reduction 'SAINT+ v. 7.56a (Bruker AXS, 2008)'
_computing_molecular_graphics 'XP, SHELXTL v. 6.14 (Bruker, 2000)'
_computing_publication_material 'XCIF, SHELXTL v. 6.14 (Bruker, 2000)'
_computing_structure_refinement 'SHELXL-97 (Sheldrick, 1997)'
_computing_structure_solution 'SHELXS-97 (Sheldrick, 1990)'
_diffrn_ambient_temperature 100(2)
_diffrn_detector_area_resol_mean 8.33
_diffrn_measured_fraction_theta_full 0.999
_diffrn_measured_fraction_theta_max 0.936
_diffrn_measurement_device_type 'Bruker APEX CCD system'
_diffrn_measurement_method '\w rotations with narrow frames'
_diffrn_radiation_monochromator graphite
_diffrn_radiation_source 'fine-focus sealed tube'
_diffrn_radiation_type MoK\a
_diffrn_radiation_wavelength 0.71073
_diffrn_reflns_av_R_equivalents 0.0433
_diffrn_reflns_av_sigmaI/netI 0.0415
_diffrn_reflns_limit_h_max 12
_diffrn_reflns_limit_h_min -11
_diffrn_reflns_limit_k_max 17
_diffrn_reflns_limit_k_min -17
_diffrn_reflns_limit_l_max 23
_diffrn_reflns_limit_l_min -22
_diffrn_reflns_number 19216
_diffrn_reflns_theta_full 27.50
_diffrn_reflns_theta_max 29.55
_diffrn_reflns_theta_min 1.24
_exptl_absorpt_coefficient_mu 3.569
_exptl_absorpt_correction_T_max 0.862
_exptl_absorpt_correction_T_min 0.685
_exptl_absorpt_correction_type multi-scan
_exptl_absorpt_process_details
;
Absorption correction performed with SADABS program. This is based on the
method of Blessing: Blessing, R. H., Acta Crystallogr., Sect. A 1995, 51, 33.

SADABS: Area-Detector Absorption Correction. Bruker-AXS 
within SAINT+ package, v. 7.56a (2008).
;
_exptl_crystal_colour yellow
_exptl_crystal_density_diffrn 1.551
_exptl_crystal_density_method 'not measured'
_exptl_crystal_description 'irregular block'
_exptl_crystal_F_000 884
_exptl_crystal_size_max 0.16
_exptl_crystal_size_mid 0.06
_exptl_crystal_size_min 0.02
_refine_diff_density_max 1.818
_refine_diff_density_min -0.983
_refine_diff_density_rms 0.136
_refine_ls_extinction_method none
_refine_ls_goodness_of_fit_ref 1.071
_refine_ls_hydrogen_treatment mixed
_refine_ls_matrix_type full
_refine_ls_number_parameters 240
_refine_ls_number_reflns 5054
_refine_ls_number_restraints 7
_refine_ls_restrained_S_all 1.075
_refine_ls_R_factor_all 0.0366
_refine_ls_R_factor_gt 0.0312
_refine_ls_shift/su_max 0.026
_refine_ls_shift/su_mean 0.001
_refine_ls_structure_factor_coef Fsqd
_refine_ls_weighting_details 'calc w=1/[\s^2^(Fo^2^)+(0.0399P)^2^+1.1496P] where P=(Fo^2^+2Fc^2^)/3'
_refine_ls_weighting_scheme calc
_refine_ls_wR_factor_gt 0.0738
_refine_ls_wR_factor_ref 0.0763
_reflns_number_gt 4553
_reflns_number_total 5054
_reflns_threshold_expression >2sigma(I)
_cod_data_source_file ic5b02138_si_001.cif
_cod_data_source_block 5-enriquen62p21m
_cod_original_sg_symbol_H-M P21/m
_cod_database_code 4346784

loop_
_symmetry_equiv_pos_as_xyz
'x, y, z'
'-x, y+1/2, -z'
'-x, -y, -z'
'x, -y-1/2, z'

loop_
_atom_site_label
_atom_site_type_symbol
_atom_site_fract_x
_atom_site_fract_y
_atom_site_fract_z
_atom_site_U_iso_or_equiv
_atom_site_adp_type
_atom_site_occupancy
_atom_site_symmetry_multiplicity
_atom_site_calc_flag
_atom_site_refinement_flags
_atom_site_disorder_assembly
_atom_site_disorder_group
Os Os 0.76000(2) 0.7500 0.716931(10) 0.01424(6) Uani 1 2 d SD . .
H01 H 0.593(3) 0.7500 0.652(2) 0.017 Uiso 1 2 d SD . .
H02 H 0.594(3) 0.7500 0.739(3) 0.017 Uiso 1 2 d SD . .
P1 P 0.70325(10) 0.56787(6) 0.71183(5) 0.01669(16) Uani 1 1 d . . .
F1 F 0.0893(6) 0.2500 0.7881(4) 0.0871(18) Uani 1 2 d S . .
F2 F 0.2793(4) 0.3359(2) 0.7479(2) 0.0676(9) Uani 1 1 d . . .
F3 F 0.3434(8) 0.2500 0.8657(3) 0.0964(19) Uani 1 2 d S . .
O1 O 1.0649(4) 0.7500 0.6714(2) 0.0208(7) Uani 1 2 d S . .
N1 N 0.8540(5) 0.7500 0.8473(2) 0.0188(8) Uani 1 2 d S . .
B1 B 0.2480(8) 0.2500 0.7876(4) 0.0338(14) Uani 1 2 d S . .
C1 C 0.7926(6) 0.7500 0.5987(3) 0.0181(9) Uani 1 2 d S . .
C2 C 0.6827(6) 0.7500 0.5213(3) 0.0213(10) Uani 1 2 d S . .
H2 H 0.5719 0.7500 0.5178 0.026 Uiso 1 2 calc SR . .
C3 C 0.7351(6) 0.7500 0.4499(3) 0.0261(11) Uani 1 2 d S . .
H3 H 0.6588 0.7500 0.3989 0.031 Uiso 1 2 calc SR . .
C4 C 0.8952(7) 0.7500 0.4517(3) 0.0312(12) Uani 1 2 d S . .
H4 H 0.9282 0.7500 0.4026 0.037 Uiso 1 2 calc SR . .
C5 C 1.0073(6) 0.7500 0.5263(3) 0.0252(10) Uani 1 2 d S . .
H5 H 1.1180 0.7500 0.5296 0.030 Uiso 1 2 calc SR . .
C6 C 0.9510(6) 0.7500 0.5953(3) 0.0208(9) Uani 1 2 d S . .
C7 C 0.9924(5) 0.7500 0.7314(3) 0.0185(9) Uani 1 2 d S . .
C8 C 1.1067(5) 0.7500 0.8138(3) 0.0211(10) Uani 1 2 d S . .
H8A H 1.1754 0.6881 0.8201 0.025 Uiso 0.50 1 calc PR . .
H8B H 1.1754 0.8119 0.8201 0.025 Uiso 0.50 1 calc PR . .
C9 C 1.0149(6) 0.7500 0.8769(3) 0.0227(10) Uani 1 2 d S . .
C10 C 1.0867(7) 0.7500 0.9597(3) 0.0285(11) Uani 1 2 d S . .
H10 H 1.1993 0.7500 0.9786 0.034 Uiso 1 2 calc SR . .
C11 C 0.9921(7) 0.7500 1.0145(3) 0.0323(12) Uani 1 2 d S . .
H11 H 1.0390 0.7500 1.0713 0.039 Uiso 1 2 calc SR . .
C12 C 0.8298(7) 0.7500 0.9851(3) 0.0305(12) Uani 1 2 d S . .
H12 H 0.7626 0.7500 1.0212 0.037 Uiso 1 2 calc SR . .
C13 C 0.7657(7) 0.7500 0.9023(3) 0.0248(10) Uani 1 2 d S . .
H13 H 0.6533 0.7500 0.8828 0.030 Uiso 1 2 calc SR . .
C14 C 0.7746(4) 0.4967(2) 0.6332(2) 0.0205(7) Uani 1 1 d . . .
H14 H 0.7317 0.5351 0.5814 0.025 Uiso 1 1 calc R . .
C15 C 0.7130(5) 0.3851(3) 0.6168(3) 0.0343(9) Uani 1 1 d . . .
H15A H 0.7463 0.3571 0.5703 0.052 Uiso 1 1 calc R . .
H15B H 0.5967 0.3848 0.6050 0.052 Uiso 1 1 calc R . .
H15C H 0.7570 0.3425 0.6648 0.052 Uiso 1 1 calc R . .
C16 C 0.9551(4) 0.4965(3) 0.6465(3) 0.0337(9) Uani 1 1 d . . .
H16A H 1.0019 0.4442 0.6871 0.051 Uiso 1 1 calc R . .
H16B H 0.9975 0.5645 0.6657 0.051 Uiso 1 1 calc R . .
H16C H 0.9818 0.4806 0.5953 0.051 Uiso 1 1 calc R . .
C17 C 0.7719(4) 0.5024(3) 0.8117(2) 0.0244(7) Uani 1 1 d . . .
H17 H 0.7395 0.5490 0.8514 0.029 Uiso 1 1 calc R . .
C18 C 0.6954(5) 0.3972(3) 0.8208(3) 0.0374(10) Uani 1 1 d . . .
H18A H 0.7309 0.3458 0.7870 0.056 Uiso 1 1 calc R . .
H18B H 0.5795 0.4034 0.8036 0.056 Uiso 1 1 calc R . .
H18C H 0.7275 0.3753 0.8777 0.056 Uiso 1 1 calc R . .
C19 C 0.9527(5) 0.4933(3) 0.8413(3) 0.0351(9) Uani 1 1 d . . .
H19A H 0.9828 0.4848 0.9004 0.053 Uiso 1 1 calc R . .
H19B H 1.0022 0.5560 0.8268 0.053 Uiso 1 1 calc R . .
H19C H 0.9890 0.4335 0.8158 0.053 Uiso 1 1 calc R . .
C20 C 0.4870(4) 0.5373(3) 0.6846(2) 0.0224(7) Uani 1 1 d . . .
H20 H 0.4782 0.4605 0.6862 0.027 Uiso 1 1 calc R . .
C21 C 0.4006(4) 0.5796(3) 0.7456(2) 0.0312(8) Uani 1 1 d . . .
H21A H 0.3881 0.6545 0.7388 0.047 Uiso 1 1 calc R . .
H21B H 0.4627 0.5642 0.8008 0.047 Uiso 1 1 calc R . .
H21C H 0.2956 0.5473 0.7362 0.047 Uiso 1 1 calc R . .
C22 C 0.4006(4) 0.5707(3) 0.5986(2) 0.0315(8) Uani 1 1 d . . .
H22A H 0.2899 0.5473 0.5864 0.047 Uiso 1 1 calc R . .
H22B H 0.4533 0.5400 0.5597 0.047 Uiso 1 1 calc R . .
H22C H 0.4033 0.6460 0.5946 0.047 Uiso 1 1 calc R . .
C24 C 0.6113(15) 0.5222(9) 1.0051(10) 0.0874(17) Uiso 0.50 1 d PD A -1
H24A H 0.6533 0.5181 0.9563 0.105 Uiso 0.50 1 calc PR A -1
H24B H 0.7013 0.5289 1.0538 0.105 Uiso 0.50 1 calc PR A -1
C25 C 0.4951(14) 0.6113(11) 0.9988(10) 0.0874(17) Uiso 0.50 1 d PD A -1
H25A H 0.4746 0.6260 1.0523 0.105 Uiso 0.50 1 calc PR A -1
H25B H 0.5374 0.6743 0.9790 0.105 Uiso 0.50 1 calc PR A -1
C26 C 0.3443(15) 0.5754(9) 0.9387(8) 0.0874(17) Uiso 0.50 1 d PD A -1
H26A H 0.2474 0.6075 0.9484 0.105 Uiso 0.50 1 calc PR A -1
H26B H 0.3477 0.5863 0.8816 0.105 Uiso 0.50 1 calc PR A -1
O2 O 0.3600(12) 0.4716(8) 0.9615(6) 0.0874(17) Uiso 0.50 1 d PD A -1
C23 C 0.5095(14) 0.4288(10) 1.0114(10) 0.0874(17) Uiso 0.50 1 d PD A -1
H23A H 0.5436 0.3660 0.9872 0.105 Uiso 0.50 1 calc PR A -1
H23B H 0.5048 0.4147 1.0679 0.105 Uiso 0.50 1 calc PR A -1

loop_
_atom_site_aniso_label
_atom_site_aniso_U_11
_atom_site_aniso_U_22
_atom_site_aniso_U_33
_atom_site_aniso_U_23
_atom_site_aniso_U_13
_atom_site_aniso_U_12
Os 0.01456(10) 0.01237(9) 0.01566(10) 0.000 0.00360(6) 0.000
P1 0.0166(4) 0.0130(4) 0.0197(4) 0.0002(3) 0.0033(3) 0.0004(3)
F1 0.053(3) 0.054(3) 0.171(6) 0.000 0.058(3) 0.000
F2 0.063(2) 0.057(2) 0.079(2) 0.0232(17) 0.0099(16) -0.0164(16)
F3 0.126(5) 0.134(5) 0.027(2) 0.000 0.015(3) 0.000
O1 0.0158(16) 0.0247(17) 0.0228(17) 0.000 0.0066(13) 0.000
N1 0.023(2) 0.0131(17) 0.020(2) 0.000 0.0053(16) 0.000
B1 0.039(4) 0.036(4) 0.030(3) 0.000 0.016(3) 0.000
C1 0.021(2) 0.015(2) 0.018(2) 0.000 0.0047(18) 0.000
C2 0.022(2) 0.020(2) 0.021(2) 0.000 0.0044(19) 0.000
C3 0.030(3) 0.029(3) 0.018(2) 0.000 0.004(2) 0.000
C4 0.036(3) 0.039(3) 0.023(3) 0.000 0.015(2) 0.000
C5 0.022(2) 0.029(3) 0.026(3) 0.000 0.010(2) 0.000
C6 0.024(2) 0.021(2) 0.019(2) 0.000 0.0082(18) 0.000
C7 0.018(2) 0.015(2) 0.023(2) 0.000 0.0051(18) 0.000
C8 0.015(2) 0.023(2) 0.024(2) 0.000 0.0034(18) 0.000
C9 0.025(2) 0.019(2) 0.023(2) 0.000 0.0031(19) 0.000
C10 0.029(3) 0.031(3) 0.021(3) 0.000 -0.002(2) 0.000
C11 0.047(3) 0.032(3) 0.015(2) 0.000 0.002(2) 0.000
C12 0.039(3) 0.032(3) 0.022(3) 0.000 0.011(2) 0.000
C13 0.034(3) 0.024(2) 0.017(2) 0.000 0.009(2) 0.000
C14 0.0255(17) 0.0134(14) 0.0234(17) -0.0023(12) 0.0080(13) 0.0013(13)
C15 0.044(2) 0.0205(18) 0.041(2) -0.0101(16) 0.0141(18) -0.0043(17)
C16 0.027(2) 0.029(2) 0.047(2) -0.0075(18) 0.0134(17) 0.0025(16)
C17 0.0316(19) 0.0156(16) 0.0241(17) 0.0024(14) 0.0035(14) 0.0007(14)
C18 0.047(2) 0.0235(19) 0.037(2) 0.0114(17) 0.0020(18) -0.0066(18)
C19 0.032(2) 0.0283(19) 0.038(2) 0.0071(17) -0.0047(17) 0.0015(17)
C20 0.0189(16) 0.0178(15) 0.0309(19) -0.0009(14) 0.0070(14) -0.0026(13)
C21 0.0213(18) 0.032(2) 0.043(2) -0.0012(17) 0.0130(16) -0.0027(16)
C22 0.0227(19) 0.031(2) 0.034(2) 0.0007(17) -0.0049(15) -0.0030(15)

loop_
_atom_type_symbol
_atom_type_description
_atom_type_scat_dispersion_real
_atom_type_scat_dispersion_imag
_atom_type_scat_source
C C 0.0033 0.0016 'International Tables Vol C Tables 4.2.6.8 and 6.1.1.4'
H H 0.0000 0.0000 'International Tables Vol C Tables 4.2.6.8 and 6.1.1.4'
B B 0.0013 0.0007 'International Tables Vol C Tables 4.2.6.8 and 6.1.1.4'
N N 0.0061 0.0033 'International Tables Vol C Tables 4.2.6.8 and 6.1.1.4'
O O 0.0106 0.0060 'International Tables Vol C Tables 4.2.6.8 and 6.1.1.4'
F F 0.0171 0.0103 'International Tables Vol C Tables 4.2.6.8 and 6.1.1.4'
P P 0.1023 0.0942 'International Tables Vol C Tables 4.2.6.8 and 6.1.1.4'
Os Os -1.2165 7.6030 'International Tables Vol C Tables 4.2.6.8 and 6.1.1.4'

loop_
_geom_angle_atom_site_label_1
_geom_angle_atom_site_label_2
_geom_angle_atom_site_label_3
_geom_angle
_geom_angle_site_symmetry_1
_geom_angle_site_symmetry_3
C7 Os C1 74.80(19) . .
C7 Os N1 76.28(17) . .
C1 Os N1 151.08(18) . .
C7 Os P1 101.45(2) . .
C1 Os P1 92.37(3) . .
N1 Os P1 93.31(3) . .
C7 Os P1 101.45(2) . 4_575
C1 Os P1 92.37(3) . 4_575
N1 Os P1 93.31(3) . 4_575
P1 Os P1 157.07(4) . 4_575
C7 Os H01 144.6(19) . .
C1 Os H01 69.8(18) . .
N1 Os H01 139.1(19) . .
P1 Os H01 80.3(2) . .
P1 Os H01 80.3(2) 4_575 .
C7 Os H02 159.6(18) . .
C1 Os H02 125.6(18) . .
N1 Os H02 83.3(18) . .
P1 Os H02 79.51(17) . .
P1 Os H02 79.51(15) 4_575 .
H01 Os H02 56(2) . .
C14 P1 C17 110.17(16) . .
C14 P1 C20 102.43(16) . .
C17 P1 C20 101.59(16) . .
C14 P1 Os 114.20(11) . .
C17 P1 Os 113.52(12) . .
C20 P1 Os 113.71(11) . .
C7 O1 C6 110.2(4) . .
C13 N1 C9 116.9(4) . .
C13 N1 Os 125.3(3) . .
C9 N1 Os 117.8(3) . .
F2 B1 F2 109.3(5) 4_565 .
F2 B1 F3 109.4(4) 4_565 .
F2 B1 F3 109.4(4) . .
F2 B1 F1 109.1(4) 4_565 .
F2 B1 F1 109.1(4) . .
F3 B1 F1 110.6(6) . .
C6 C1 C2 113.7(4) . .
C6 C1 Os 114.4(3) . .
C2 C1 Os 131.9(4) . .
C3 C2 C1 121.0(5) . .
C3 C2 H2 119.5 . .
C1 C2 H2 119.5 . .
C4 C3 C2 121.7(5) . .
C4 C3 H3 119.1 . .
C2 C3 H3 119.1 . .
C3 C4 C5 119.2(5) . .
C3 C4 H4 120.4 . .
C5 C4 H4 120.4 . .
C6 C5 C4 117.4(5) . .
C6 C5 H5 121.3 . .
C4 C5 H5 121.3 . .
C5 C6 C1 126.9(5) . .
C5 C6 O1 117.5(4) . .
C1 C6 O1 115.6(4) . .
O1 C7 C8 112.9(4) . .
O1 C7 Os 125.0(3) . .
C8 C7 Os 122.1(3) . .
C9 C8 C7 109.0(4) . .
C9 C8 H8A 109.9 . .
C7 C8 H8A 109.9 . .
C9 C8 H8B 109.9 . .
C7 C8 H8B 109.9 . .
H8A C8 H8B 108.3 . .
N1 C9 C10 122.1(5) . .
N1 C9 C8 114.8(4) . .
C10 C9 C8 123.1(5) . .
C9 C10 C11 119.4(5) . .
C9 C10 H10 120.3 . .
C11 C10 H10 120.3 . .
C12 C11 C10 118.8(5) . .
C12 C11 H11 120.6 . .
C10 C11 H11 120.6 . .
C11 C12 C13 119.1(5) . .
C11 C12 H12 120.5 . .
C13 C12 H12 120.5 . .
N1 C13 C12 123.7(5) . .
N1 C13 H13 118.1 . .
C12 C13 H13 118.1 . .
C16 C14 C15 108.7(3) . .
C16 C14 P1 114.3(2) . .
C15 C14 P1 115.6(2) . .
C16 C14 H14 105.8 . .
C15 C14 H14 105.8 . .
P1 C14 H14 105.8 . .
C14 C15 H15A 109.5 . .
C14 C15 H15B 109.5 . .
H15A C15 H15B 109.5 . .
C14 C15 H15C 109.5 . .
H15A C15 H15C 109.5 . .
H15B C15 H15C 109.5 . .
C14 C16 H16A 109.5 . .
C14 C16 H16B 109.5 . .
H16A C16 H16B 109.5 . .
C14 C16 H16C 109.5 . .
H16A C16 H16C 109.5 . .
H16B C16 H16C 109.5 . .
C19 C17 C18 109.4(3) . .
C19 C17 P1 113.7(3) . .
C18 C17 P1 116.7(3) . .
C19 C17 H17 105.3 . .
C18 C17 H17 105.3 . .
P1 C17 H17 105.3 . .
C17 C18 H18A 109.5 . .
C17 C18 H18B 109.5 . .
H18A C18 H18B 109.5 . .
C17 C18 H18C 109.5 . .
H18A C18 H18C 109.5 . .
H18B C18 H18C 109.5 . .
C17 C19 H19A 109.5 . .
C17 C19 H19B 109.5 . .
H19A C19 H19B 109.5 . .
C17 C19 H19C 109.5 . .
H19A C19 H19C 109.5 . .
H19B C19 H19C 109.5 . .
C21 C20 C22 110.1(3) . .
C21 C20 P1 113.2(2) . .
C22 C20 P1 113.5(2) . .
C21 C20 H20 106.5 . .
C22 C20 H20 106.5 . .
P1 C20 H20 106.5 . .
C20 C21 H21A 109.5 . .
C20 C21 H21B 109.5 . .
H21A C21 H21B 109.5 . .
C20 C21 H21C 109.5 . .
H21A C21 H21C 109.5 . .
H21B C21 H21C 109.5 . .
C20 C22 H22A 109.5 . .
C20 C22 H22B 109.5 . .
H22A C22 H22B 109.5 . .
C20 C22 H22C 109.5 . .
H22A C22 H22C 109.5 . .
H22B C22 H22C 109.5 . .
C23 C24 C25 102.8(11) . .
C23 C24 H24A 111.2 . .
C25 C24 H24A 111.2 . .
C23 C24 H24B 111.2 . .
C25 C24 H24B 111.2 . .
H24A C24 H24B 109.1 . .
C26 C25 C24 105.1(11) . .
C26 C25 H25A 110.7 . .
C24 C25 H25A 110.7 . .
C26 C25 H25B 110.7 . .
C24 C25 H25B 110.7 . .
H25A C25 H25B 108.8 . .
O2 C26 C25 95.7(10) . .
O2 C26 H26A 112.6 . .
C25 C26 H26A 112.6 . .
O2 C26 H26B 112.6 . .
C25 C26 H26B 112.6 . .
H26A C26 H26B 110.1 . .
C26 O2 C23 122.3(9) . .
O2 C23 C24 95.9(9) . .
O2 C23 H23A 112.6 . .
C24 C23 H23A 112.6 . .
O2 C23 H23B 112.6 . .
C24 C23 H23B 112.6 . .
H23A C23 H23B 110.1 . .

loop_
_geom_bond_atom_site_label_1
_geom_bond_atom_site_label_2
_geom_bond_distance
_geom_bond_site_symmetry_2
Os C7 1.973(5) .
Os C1 2.104(5) .
Os N1 2.164(4) .
Os P1 2.4090(9) .
Os P1 2.4090(9) 4_575
Os H01 1.583(10) .
Os H02 1.589(10) .
P1 C14 1.858(3) .
P1 C17 1.859(4) .
P1 C20 1.862(3) .
F1 B1 1.382(8) .
F2 B1 1.366(5) .
F3 B1 1.379(8) .
O1 C7 1.329(6) .
O1 C6 1.419(6) .
N1 C13 1.354(6) .
N1 C9 1.361(6) .
B1 F2 1.366(5) 4_565
C1 C6 1.394(7) .
C1 C2 1.419(6) .
C2 C3 1.404(7) .
C2 H2 0.9500 .
C3 C4 1.385(8) .
C3 H3 0.9500 .
C4 C5 1.393(7) .
C4 H4 0.9500 .
C5 C6 1.384(6) .
C5 H5 0.9500 .
C7 C8 1.501(7) .
C8 C9 1.493(7) .
C8 H8A 0.9900 .
C8 H8B 0.9900 .
C9 C10 1.391(7) .
C10 C11 1.393(8) .
C10 H10 0.9500 .
C11 C12 1.373(8) .
C11 H11 0.9500 .
C12 C13 1.379(7) .
C12 H12 0.9500 .
C13 H13 0.9500 .
C14 C16 1.529(5) .
C14 C15 1.543(5) .
C14 H14 1.0000 .
C15 H15A 0.9800 .
C15 H15B 0.9800 .
C15 H15C 0.9800 .
C16 H16A 0.9800 .
C16 H16B 0.9800 .
C16 H16C 0.9800 .
C17 C19 1.530(5) .
C17 C18 1.543(5) .
C17 H17 1.0000 .
C18 H18A 0.9800 .
C18 H18B 0.9800 .
C18 H18C 0.9800 .
C19 H19A 0.9800 .
C19 H19B 0.9800 .
C19 H19C 0.9800 .
C20 C21 1.529(5) .
C20 C22 1.531(5) .
C20 H20 1.0000 .
C21 H21A 0.9800 .
C21 H21B 0.9800 .
C21 H21C 0.9800 .
C22 H22A 0.9800 .
C22 H22B 0.9800 .
C22 H22C 0.9800 .
C24 C23 1.5200(11) .
C24 C25 1.5202(10) .
C24 H24A 0.9900 .
C24 H24B 0.9900 .
C25 C26 1.5190(11) .
C25 H25A 0.9900 .
C25 H25B 0.9900 .
C26 O2 1.398(9) .
C26 H26A 0.9900 .
C26 H26B 0.9900 .
O2 C23 1.470(9) .
C23 H23A 0.9900 .
C23 H23B 0.9900 .
